data_1505544
loop_
_publ_author_name
'Ko, Changhong'
'Hsung, Richard P.'
'Al-Rashid, Ziyad F'
'Feltenberger, John B.'
'Lu, Ting'
'Yang, Jin-Haek'
'Wei, Yonggang'
'Zificsak, Craig A.'

_publ_section_title
;
 A stereoselective intramolecular halo-etherification of chiral enamides
 in the synthesis of halogenated cyclic ethers.
;
_journal_issue 22
_journal_name_full 'Organic letters'
_journal_page_first 4459
_journal_page_last 4462
_journal_paper_doi 10.1021/ol701768n
_journal_volume 9
_journal_year 2007
_chemical_absolute_configuration ad
_chemical_formula_moiety 'C14 H16 Br N O3'
_chemical_formula_sum 'C14 H16 Br N O3'
_chemical_formula_weight 326.19
_chemical_name_common 00135M
_chemical_name_systematic
; 
 ? 
;
_space_group_IT_number 19
_symmetry_cell_setting orthorhombic
_symmetry_space_group_name_Hall 'P 2ac 2ab'
_symmetry_space_group_name_H-M 'P 21 21 21'
_atom_sites_solution_hydrogens geom
_atom_sites_solution_primary direct
_atom_sites_solution_secondary difmap
_audit_creation_method SHELXL-97
_cell_angle_alpha 90.00
_cell_angle_beta 90.00
_cell_angle_gamma 90.00
_cell_formula_units_Z 4
_cell_length_a 7.1777(3)
_cell_length_b 10.2206(5)
_cell_length_c 18.6229(9)
_cell_measurement_reflns_used 6043
_cell_measurement_temperature 173(2)
_cell_measurement_theta_max 27.48
_cell_measurement_theta_min 2.273
_cell_volume 1366.18(11)
_computing_cell_refinement 'Bruker SMART'
_computing_data_collection 'Bruker SMART'
_computing_data_reduction 'Bruker SAINT'
_computing_molecular_graphics 'Bruker SHELXTL'
_computing_publication_material 'Bruker SHELXTL'
_computing_structure_refinement 'SHELXL-97 (Sheldrick, 1997)'
_computing_structure_solution 'SHELXS-97 (Sheldrick, 1990)'
_diffrn_ambient_temperature 173(2)
_diffrn_measured_fraction_theta_full 0.996
_diffrn_measured_fraction_theta_max 0.996
_diffrn_measurement_device_type 'Bruker-AXS Platform CCD'
_diffrn_measurement_method 'omega and phi scans'
_diffrn_radiation_monochromator graphite
_diffrn_radiation_source 'normal-focus sealed tube'
_diffrn_radiation_type MoK\a
_diffrn_radiation_wavelength 0.71073
_diffrn_reflns_av_R_equivalents 0.0257
_diffrn_reflns_av_sigmaI/netI 0.0227
_diffrn_reflns_limit_h_max 9
_diffrn_reflns_limit_h_min -9
_diffrn_reflns_limit_k_max 13
_diffrn_reflns_limit_k_min -11
_diffrn_reflns_limit_l_max 18
_diffrn_reflns_limit_l_min -24
_diffrn_reflns_number 8605
_diffrn_reflns_theta_full 27.51
_diffrn_reflns_theta_max 27.51
_diffrn_reflns_theta_min 2.19
_exptl_absorpt_coefficient_mu 3.012
_exptl_absorpt_correction_T_max 0.6284
_exptl_absorpt_correction_T_min 0.4859
_exptl_absorpt_correction_type multi-scan
_exptl_absorpt_process_details 'SADABS (Sheldrick, 1999)'
_exptl_crystal_colour Colorless
_exptl_crystal_density_diffrn 1.586
_exptl_crystal_density_method 'not measured'
_exptl_crystal_description Block
_exptl_crystal_F_000 664
_exptl_crystal_size_max 0.28
_exptl_crystal_size_mid 0.22
_exptl_crystal_size_min 0.17
_refine_diff_density_max 0.414
_refine_diff_density_min -0.423
_refine_diff_density_rms 0.045
_refine_ls_abs_structure_details 'Flack H D (1983), Acta Cryst. A39, 876-881'
_refine_ls_abs_structure_Flack 0.023(7)
_refine_ls_extinction_method none
_refine_ls_goodness_of_fit_ref 1.012
_refine_ls_hydrogen_treatment constr
_refine_ls_matrix_type full
_refine_ls_number_parameters 172
_refine_ls_number_reflns 3112
_refine_ls_number_restraints 0
_refine_ls_restrained_S_all 1.012
_refine_ls_R_factor_all 0.0272
_refine_ls_R_factor_gt 0.0248
_refine_ls_shift/su_max 0.001
_refine_ls_shift/su_mean 0.000
_refine_ls_structure_factor_coef Fsqd
_refine_ls_weighting_details 'calc w=1/[\s^2^(Fo^2^)+(0.0262P)^2^+0.5295P] where P=(Fo^2^+2Fc^2^)/3'
_refine_ls_weighting_scheme calc
_refine_ls_wR_factor_gt 0.0566
_refine_ls_wR_factor_ref 0.0578
_reflns_number_gt 2941
_reflns_number_total 3112
_reflns_threshold_expression >2sigma(I)
_cod_data_source_file ol701768n-file003.cif
_cod_data_source_block 00135m
_cod_depositor_comments
;
The following automatic conversions were performed:

'_symmetry_cell_setting' value 'Orthorhombic' changed to
'orthorhombic' according to
/home/saulius/struct/CIF-dictionaries/cif_core.dic dictionary named
'cif_core.dic' version 2.4.1 from
2010-06-29.

'_exptl_absorpt_correction_type' value 'Multi-scan'
changed to 'multi-scan' according to
/home/saulius/struct/CIF-dictionaries/cif_core.dic dictionary named
'cif_core.dic' version 2.4.1 from 2010-06-29.

Automatic conversion script
Id: cif_fix_values 1715 2011-07-08 13:25:40Z adriana 
;
_cod_original_sg_symbol_H-M P2(1)2(1)2(1)
_cod_database_code 1505544

loop_
_symmetry_equiv_pos_as_xyz
'x, y, z'
'-x+1/2, -y, z+1/2'
'x+1/2, -y+1/2, -z'
'-x, y+1/2, -z+1/2'

loop_
_atom_site_label
_atom_site_type_symbol
_atom_site_fract_x
_atom_site_fract_y
_atom_site_fract_z
_atom_site_U_iso_or_equiv
_atom_site_adp_type
_atom_site_occupancy
_atom_site_symmetry_multiplicity
_atom_site_calc_flag
_atom_site_refinement_flags
O1 O 0.7879(2) 0.33887(17) 0.40355(9) 0.0377(4) Uani 1 1 d .
C2 C 0.6712(3) 0.2826(2) 0.35485(12) 0.0302(5) Uani 1 1 d .
N3 N 0.4920(2) 0.31776(17) 0.37025(9) 0.0247(4) Uani 1 1 d .
C4 C 0.4793(3) 0.3787(2) 0.44166(11) 0.0268(4) Uani 1 1 d .
H4A H 0.4502 0.3109 0.4787 0.032 Uiso 1 1 calc R
C5 C 0.6821(3) 0.4249(2) 0.44961(13) 0.0354(5) Uani 1 1 d .
H5A H 0.6954 0.5170 0.4341 0.042 Uiso 1 1 calc R
H5B H 0.7241 0.4171 0.5001 0.042 Uiso 1 1 calc R
C6 C 0.3307(3) 0.25355(19) 0.33973(11) 0.0247(4) Uani 1 1 d .
H6A H 0.2179 0.3077 0.3504 0.030 Uiso 1 1 calc R
C7 C 0.3396(3) 0.2294(2) 0.25922(12) 0.0295(5) Uani 1 1 d .
H7A H 0.4483 0.1716 0.2483 0.035 Uiso 1 1 calc R
C8 C 0.1624(3) 0.1634(2) 0.23402(13) 0.0367(5) Uani 1 1 d .
H8A H 0.1720 0.1431 0.1822 0.044 Uiso 1 1 calc R
H8B H 0.0553 0.2231 0.2411 0.044 Uiso 1 1 calc R
C9 C 0.1313(4) 0.0378(2) 0.27626(14) 0.0432(6) Uani 1 1 d .
H9A H 0.0088 -0.0001 0.2635 0.052 Uiso 1 1 calc R
H9B H 0.2290 -0.0267 0.2638 0.052 Uiso 1 1 calc R
C10 C 0.1378(4) 0.0662(2) 0.35595(14) 0.0394(5) Uani 1 1 d .
H10A H 0.0319 0.1234 0.3691 0.047 Uiso 1 1 calc R
H10B H 0.1253 -0.0167 0.3830 0.047 Uiso 1 1 calc R
O11 O 0.3117(2) 0.12982(14) 0.37553(9) 0.0305(3) Uani 1 1 d .
C12 C 0.3394(3) 0.4887(2) 0.44563(11) 0.0259(4) Uani 1 1 d .
C13 C 0.3322(3) 0.5837(2) 0.39227(12) 0.0324(5) Uani 1 1 d .
H13A H 0.4146 0.5783 0.3525 0.039 Uiso 1 1 calc R
C14 C 0.2062(4) 0.6863(2) 0.39643(14) 0.0385(5) Uani 1 1 d .
H14A H 0.2021 0.7502 0.3594 0.046 Uiso 1 1 calc R
C15 C 0.0861(3) 0.6959(2) 0.45460(13) 0.0392(6) Uani 1 1 d .
H15A H 0.0002 0.7664 0.4577 0.047 Uiso 1 1 calc R
C16 C 0.0922(3) 0.6020(3) 0.50812(13) 0.0395(5) Uani 1 1 d .
H16A H 0.0101 0.6081 0.5480 0.047 Uiso 1 1 calc R
C17 C 0.2179(3) 0.4987(2) 0.50376(12) 0.0326(5) Uani 1 1 d .
H17A H 0.2210 0.4346 0.5407 0.039 Uiso 1 1 calc R
O18 O 0.7286(2) 0.21523(18) 0.30671(10) 0.0401(4) Uani 1 1 d .
Br19 Br 0.37144(4) 0.39642(3) 0.209499(12) 0.04232(8) Uani 1 1 d .

loop_
_atom_site_aniso_label
_atom_site_aniso_U_11
_atom_site_aniso_U_22
_atom_site_aniso_U_33
_atom_site_aniso_U_23
_atom_site_aniso_U_13
_atom_site_aniso_U_12
O1 0.0253(8) 0.0443(10) 0.0435(9) -0.0065(8) -0.0080(7) 0.0027(7)
C2 0.0260(11) 0.0293(11) 0.0353(11) 0.0021(9) -0.0021(8) 0.0021(8)
N3 0.0218(8) 0.0261(9) 0.0261(8) -0.0031(7) 0.0002(7) 0.0012(7)
C4 0.0315(10) 0.0262(11) 0.0228(9) 0.0015(8) -0.0021(8) -0.0011(9)
C5 0.0325(12) 0.0381(13) 0.0356(12) -0.0038(9) -0.0078(9) 0.0019(9)
C6 0.0219(10) 0.0238(9) 0.0283(10) -0.0011(8) 0.0013(7) 0.0017(7)
C7 0.0245(11) 0.0344(11) 0.0296(10) -0.0016(8) 0.0037(8) 0.0011(9)
C8 0.0259(12) 0.0466(13) 0.0377(12) -0.0112(10) -0.0034(9) 0.0019(10)
C9 0.0309(11) 0.0408(13) 0.0579(16) -0.0141(11) -0.0042(12) -0.0066(11)
C10 0.0317(11) 0.0317(11) 0.0547(14) -0.0003(10) 0.0055(12) -0.0054(10)
O11 0.0296(7) 0.0237(7) 0.0382(8) 0.0040(6) 0.0001(6) -0.0018(6)
C12 0.0276(11) 0.0256(9) 0.0246(9) -0.0029(8) -0.0040(8) -0.0023(8)
C13 0.0375(12) 0.0287(11) 0.0309(11) 0.0011(9) 0.0034(9) 0.0011(9)
C14 0.0471(14) 0.0268(11) 0.0416(13) -0.0008(10) -0.0077(11) 0.0047(10)
C15 0.0344(13) 0.0374(12) 0.0458(14) -0.0093(11) -0.0063(10) 0.0082(10)
C16 0.0327(12) 0.0502(13) 0.0357(11) -0.0089(11) 0.0037(9) 0.0038(12)
C17 0.0328(11) 0.0372(12) 0.0277(11) -0.0001(9) -0.0010(9) -0.0001(10)
O18 0.0265(8) 0.0446(10) 0.0493(11) -0.0121(8) 0.0032(7) 0.0054(7)
Br19 0.04240(12) 0.05276(14) 0.03181(11) 0.01105(11) -0.00019(11) -0.00213(12)

loop_
_atom_type_symbol
_atom_type_description
_atom_type_scat_dispersion_real
_atom_type_scat_dispersion_imag
_atom_type_scat_source
C C 0.0033 0.0016 'International Tables Vol C Tables 4.2.6.8 and 6.1.1.4'
H H 0.0000 0.0000 'International Tables Vol C Tables 4.2.6.8 and 6.1.1.4'
N N 0.0061 0.0033 'International Tables Vol C Tables 4.2.6.8 and 6.1.1.4'
O O 0.0106 0.0060 'International Tables Vol C Tables 4.2.6.8 and 6.1.1.4'
Br Br -0.2901 2.4595 'International Tables Vol C Tables 4.2.6.8 and 6.1.1.4'

loop_
_geom_angle_atom_site_label_1
_geom_angle_atom_site_label_2
_geom_angle_atom_site_label_3
_geom_angle
C2 O1 C5 109.21(16)
O18 C2 O1 121.82(19)
O18 C2 N3 129.0(2)
O1 C2 N3 109.17(18)
C2 N3 C6 123.49(17)
C2 N3 C4 111.07(17)
C6 N3 C4 119.82(17)
N3 C4 C12 113.63(16)
N3 C4 C5 99.10(17)
C12 C4 C5 113.36(18)
N3 C4 H4A 110.1
C12 C4 H4A 110.1
C5 C4 H4A 110.1
O1 C5 C4 104.72(17)
O1 C5 H5A 110.8
C4 C5 H5A 110.8
O1 C5 H5B 110.8
C4 C5 H5B 110.8
H5A C5 H5B 108.9
O11 C6 N3 107.02(16)
O11 C6 C7 108.60(17)
N3 C6 C7 115.27(17)
O11 C6 H6A 108.6
N3 C6 H6A 108.6
C7 C6 H6A 108.6
C8 C7 C6 110.01(18)
C8 C7 Br19 109.89(16)
C6 C7 Br19 109.29(15)
C8 C7 H7A 109.2
C6 C7 H7A 109.2
Br19 C7 H7A 109.2
C7 C8 C9 109.8(2)
C7 C8 H8A 109.7
C9 C8 H8A 109.7
C7 C8 H8B 109.7
C9 C8 H8B 109.7
H8A C8 H8B 108.2
C10 C9 C8 109.91(19)
C10 C9 H9A 109.7
C8 C9 H9A 109.7
C10 C9 H9B 109.7
C8 C9 H9B 109.7
H9A C9 H9B 108.2
O11 C10 C9 111.0(2)
O11 C10 H10A 109.4
C9 C10 H10A 109.4
O11 C10 H10B 109.4
C9 C10 H10B 109.4
H10A C10 H10B 108.0
C6 O11 C10 111.02(16)
C13 C12 C17 118.7(2)
C13 C12 C4 120.68(18)
C17 C12 C4 120.58(19)
C14 C13 C12 120.8(2)
C14 C13 H13A 119.6
C12 C13 H13A 119.6
C13 C14 C15 120.1(2)
C13 C14 H14A 119.9
C15 C14 H14A 119.9
C16 C15 C14 119.6(2)
C16 C15 H15A 120.2
C14 C15 H15A 120.2
C15 C16 C17 120.3(2)
C15 C16 H16A 119.9
C17 C16 H16A 119.9
C16 C17 C12 120.5(2)
C16 C17 H17A 119.8
C12 C17 H17A 119.8

loop_
_geom_bond_atom_site_label_1
_geom_bond_atom_site_label_2
_geom_bond_distance
O1 C2 1.362(3)
O1 C5 1.444(3)
C2 O18 1.203(3)
C2 N3 1.366(3)
N3 C6 1.447(3)
N3 C4 1.471(3)
C4 C12 1.509(3)
C4 C5 1.537(3)
C4 H4A 1.0000
C5 H5A 0.9900
C5 H5B 0.9900
C6 O11 1.436(2)
C6 C7 1.521(3)
C6 H6A 1.0000
C7 C8 1.514(3)
C7 Br19 1.955(2)
C7 H7A 1.0000
C8 C9 1.522(4)
C8 H8A 0.9900
C8 H8B 0.9900
C9 C10 1.513(3)
C9 H9A 0.9900
C9 H9B 0.9900
C10 O11 1.454(3)
C10 H10A 0.9900
C10 H10B 0.9900
C12 C13 1.390(3)
C12 C17 1.394(3)
C13 C14 1.387(3)
C13 H13A 0.9500
C14 C15 1.388(4)
C14 H14A 0.9500
C15 C16 1.384(4)
C15 H15A 0.9500
C16 C17 1.391(3)
C16 H16A 0.9500
C17 H17A 0.9500

loop_
_geom_torsion_atom_site_label_1
_geom_torsion_atom_site_label_2
_geom_torsion_atom_site_label_3
_geom_torsion_atom_site_label_4
_geom_torsion
C5 O1 C2 O18 173.7(2)
C5 O1 C2 N3 -5.3(2)
O18 C2 N3 C6 15.2(4)
O1 C2 N3 C6 -165.85(18)
O18 C2 N3 C4 168.5(2)
O1 C2 N3 C4 -12.5(2)
C2 N3 C4 C12 143.64(18)
C6 N3 C4 C12 -61.9(2)
C2 N3 C4 C5 23.1(2)
C6 N3 C4 C5 177.55(17)
C2 O1 C5 C4 19.8(2)
N3 C4 C5 O1 -24.7(2)
C12 C4 C5 O1 -145.50(17)
C2 N3 C6 O11 75.0(2)
C4 N3 C6 O11 -76.2(2)
C2 N3 C6 C7 -45.9(3)
C4 N3 C6 C7 162.94(18)
O11 C6 C7 C8 60.6(2)
N3 C6 C7 C8 -179.37(17)
O11 C6 C7 Br19 -178.65(12)
N3 C6 C7 Br19 -58.6(2)
C6 C7 C8 C9 -56.0(2)
Br19 C7 C8 C9 -176.35(15)
C7 C8 C9 C10 53.2(3)
C8 C9 C10 O11 -55.7(3)
N3 C6 O11 C10 171.69(16)
C7 C6 O11 C10 -63.3(2)
C9 C10 O11 C6 61.8(2)
N3 C4 C12 C13 -45.5(3)
C5 C4 C12 C13 66.7(3)
N3 C4 C12 C17 136.1(2)
C5 C4 C12 C17 -111.8(2)
C17 C12 C13 C14 -0.3(3)
C4 C12 C13 C14 -178.8(2)
C12 C13 C14 C15 0.5(4)
C13 C14 C15 C16 -0.4(4)
C14 C15 C16 C17 0.1(4)
C15 C16 C17 C12 0.2(3)
C13 C12 C17 C16 0.0(3)
C4 C12 C17 C16 178.5(2)

loop_
_cod_related_entry_id
_cod_related_entry_code
_cod_related_entry_database
1 30651636 ChemSpider
